data_7158613
loop_
_publ_author_name
'Nakagawa, Yuma'
'Hishida, Tatsuya'
'Hatano, Eri'
'Sumaru, Kimio'
'Morishita, Kana'
'Morimoto, Masakazu'
'Yokojima, Satoshi'
'Nakamura, Shinichiro'
'Uchida, Kingo'

_publ_section_title
;
 Photoinduced cytotoxicity of photochromic symmetric diarylethene
 derivatives: the relation of structure and cytotoxicity
;
_journal_name_full 'Organic &amp; Biomolecular Chemistry'
_journal_paper_doi 10.1039/D2OB00224H
_journal_year 2022
_chemical_formula_sum 'C26 H16 F8 N2 S2'
_chemical_formula_weight 572.53
_space_group_crystal_system monoclinic
_space_group_IT_number 14
_space_group_name_Hall '-P 2yn'
_space_group_name_H-M_alt 'P 1 21/n 1'
_atom_sites_solution_hydrogens geom
_audit_block_doi 10.5517/ccdc.csd.cc28b51v
_audit_update_record
;
2021-07-07 deposited with the CCDC.	2022-03-23 downloaded from the CCDC.
;
_cell_angle_alpha 90
_cell_angle_beta 99.8416(17)
_cell_angle_gamma 90
_cell_formula_units_Z 4
_cell_length_a 6.9257(3)
_cell_length_b 28.2706(15)
_cell_length_c 12.4537(6)
_cell_measurement_reflns_used 391
_cell_measurement_temperature 128.(2)
_cell_measurement_theta_max 21.9077
_cell_measurement_theta_min 3.0493
_cell_volume 2402.5(2)
_computing_cell_refinement 'APEX3 v2015.9-0 (Bruker AXS)'
_computing_data_reduction 'SAINT V8.35A (Bruker AXS Inc., 2015)'
_computing_structure_refinement 'SHELXL-2014/7 (Sheldrick, 2014)'
_diffrn_ambient_temperature 128.(2)
_diffrn_detector_area_resol_mean 10.4167
_diffrn_measured_fraction_theta_full 0.992
_diffrn_measured_fraction_theta_max 0.992
_diffrn_measurement_device_type 'Bruker D8 goniometer'
_diffrn_radiation_type MoKa
_diffrn_radiation_wavelength 0.71073
_diffrn_reflns_av_R_equivalents 0.0515
_diffrn_reflns_av_unetI/netI 0.0418
_diffrn_reflns_limit_h_max 6
_diffrn_reflns_limit_h_min -8
_diffrn_reflns_limit_k_max 33
_diffrn_reflns_limit_k_min -33
_diffrn_reflns_limit_l_max 14
_diffrn_reflns_limit_l_min -14
_diffrn_reflns_number 17388
_diffrn_reflns_theta_full 25.03
_diffrn_reflns_theta_max 25.03
_diffrn_reflns_theta_min 2.20
_exptl_absorpt_coefficient_mu 0.304
_exptl_absorpt_correction_T_max 0.98
_exptl_absorpt_correction_T_min 0.92
_exptl_absorpt_correction_type multi-scan
_exptl_absorpt_process_details 'SADABS V2014/5 (Bruker AXS Inc.)'
_exptl_crystal_colour colourless
_exptl_crystal_density_diffrn 1.583
_exptl_crystal_density_method 'not measured'
_exptl_crystal_description block
_exptl_crystal_F_000 1160
_exptl_crystal_size_max 0.330
_exptl_crystal_size_mid 0.184
_exptl_crystal_size_min 0.064
_refine_diff_density_max 0.292
_refine_diff_density_min -0.352
_refine_ls_extinction_method none
_refine_ls_goodness_of_fit_ref 1.096
_refine_ls_hydrogen_treatment constr
_refine_ls_matrix_type full
_refine_ls_number_parameters 382
_refine_ls_number_reflns 4211
_refine_ls_number_restraints 0
_refine_ls_restrained_S_all 1.096
_refine_ls_R_factor_all 0.0594
_refine_ls_R_factor_gt 0.0398
_refine_ls_shift/su_max 0.001
_refine_ls_shift/su_mean 0.000
_refine_ls_structure_factor_coef Fsqd
_refine_ls_weighting_details 'w=1/[\s^2^(Fo^2^)+(0.0591P)^2^+0.6664P] where P=(Fo^2^+2Fc^2^)/3'
_refine_ls_weighting_scheme calc
_refine_ls_wR_factor_gt 0.0979
_refine_ls_wR_factor_ref 0.1150
_reflns_number_gt 3316
_reflns_number_total 4211
_reflns_threshold_expression 'I > 2\s(I)'
_cod_data_source_file d2ob00224h2.cif
_cod_data_source_block uch066_CF3C5F5_before
_cod_database_code 7158613

loop_
_space_group_symop_operation_xyz
'x, y, z'
'-x+1/2, y+1/2, -z+1/2'
'-x, -y, -z'
'x-1/2, -y-1/2, z-1/2'

loop_
_atom_site_type_symbol
_atom_site_label
_atom_site_fract_x
_atom_site_fract_y
_atom_site_fract_z
_atom_site_U_iso_or_equiv
_atom_site_adp_type
_atom_site_calc_flag
_atom_site_refinement_flags_adp
_atom_site_refinement_flags_occupancy
_atom_site_refinement_flags_posn
_atom_site_occupancy
_atom_site_disorder_assembly
_atom_site_disorder_group
C C1 0.5522(4) 0.62285(10) 0.4294(2) 0.0317(6) Uani d . . . 1.0 . .
H H1A 0.5445 0.6565 0.4469 0.048 Uiso calc U . R 1.0 . .
H H1B 0.4659 0.6048 0.4689 0.048 Uiso calc U . R 1.0 . .
H H1C 0.511 0.6182 0.3509 0.048 Uiso calc U . R 1.0 . .
C C2 0.7586(4) 0.60604(9) 0.4623(2) 0.0252(6) Uani d . . . 1.0 . .
C C3 0.9039(3) 0.59954(9) 0.4013(2) 0.0233(6) Uani d . . . 1.0 . .
C C4 1.0682(3) 0.57261(9) 0.5575(2) 0.0234(6) Uani d . . . 1.0 . .
C C5 1.2266(3) 0.55263(9) 0.6377(2) 0.0223(5) Uani d . . . 1.0 . .
C C6 1.3548(4) 0.51989(9) 0.6043(2) 0.0286(6) Uani d . . . 1.0 . .
H H6 1.3396 0.511 0.5298 0.034 Uiso calc U . R 1.0 . .
C C7 1.5044(4) 0.50030(10) 0.6794(2) 0.0332(6) Uani d . . . 1.0 . .
H H7 1.5918 0.4781 0.6564 0.04 Uiso calc U . R 1.0 . .
C C8 1.5260(4) 0.51316(10) 0.7876(2) 0.0337(7) Uani d . . . 1.0 . .
H H8 1.6286 0.4998 0.839 0.04 Uiso calc U . R 1.0 . .
C C9 1.3992(4) 0.54537(10) 0.8217(2) 0.0315(6) Uani d . . . 1.0 . .
H H9 1.4148 0.554 0.8964 0.038 Uiso calc U . R 1.0 . .
C C10 1.2499(4) 0.56506(9) 0.7476(2) 0.0281(6) Uani d . . . 1.0 . .
H H10 1.1628 0.5871 0.7714 0.034 Uiso calc U . R 1.0 . .
C C11 1.0086(4) 0.71071(11) 0.4133(2) 0.0390(7) Uani d . . . 1.0 . .
H H11A 0.9958 0.6959 0.4829 0.059 Uiso calc U . R 1.0 . .
H H11B 1.0706 0.7418 0.4271 0.059 Uiso calc U . R 1.0 . .
H H11C 1.0897 0.6907 0.3746 0.059 Uiso calc U . R 1.0 . .
C C12 0.8078(4) 0.71657(9) 0.3446(2) 0.0282(6) Uani d . . . 1.0 . .
C C13 0.7106(3) 0.68858(9) 0.26404(19) 0.0247(6) Uani d . . . 1.0 . .
C C14 0.4852(4) 0.74438(9) 0.25759(19) 0.0247(6) Uani d . . . 1.0 . .
C C15 0.2989(4) 0.77001(9) 0.22602(19) 0.0250(6) Uani d . . . 1.0 . .
C C16 0.1535(4) 0.75131(10) 0.1474(2) 0.0329(7) Uani d . . . 1.0 . .
H H16 0.1754 0.7223 0.113 0.039 Uiso calc U . R 1.0 . .
C C17 -0.0233(4) 0.77451(10) 0.1186(2) 0.0393(7) Uani d . . . 1.0 . .
H H17 -0.1218 0.7615 0.0642 0.047 Uiso calc U . R 1.0 . .
C C18 -0.0575(4) 0.81672(10) 0.1689(2) 0.0360(7) Uani d . . . 1.0 . .
H H18 -0.1792 0.8327 0.1492 0.043 Uiso calc U . R 1.0 . .
C C19 0.0860(4) 0.83533(10) 0.2476(3) 0.0409(7) Uani d . . . 1.0 . .
H H19 0.0633 0.8642 0.2824 0.049 Uiso calc U . R 1.0 . .
C C20 0.2634(4) 0.81220(10) 0.2762(2) 0.0362(7) Uani d . . . 1.0 . .
H H20 0.3617 0.8253 0.3306 0.043 Uiso calc U . R 1.0 . .
C C21 0.8853(3) 0.60922(9) 0.2846(2) 0.0246(6) Uani d . . . 1.0 . .
C C22 0.9835(3) 0.57794(9) 0.2131(2) 0.0265(6) Uani d . . . 1.0 . .
C C24 0.7675(4) 0.63485(10) 0.1058(2) 0.0298(6) Uani d . . . 1.0 . .
C C25 0.7856(3) 0.64439(9) 0.2253(2) 0.0254(6) Uani d . . . 1.0 . .
F F1 0.9724(2) 0.53160(6) 0.23344(12) 0.0392(4) Uani d . . . 1.0 . .
F F2 1.1794(2) 0.58795(6) 0.22691(13) 0.0381(4) Uani d . . . 1.0 . .
F F4 0.5812(2) 0.62670(7) 0.05831(15) 0.0590(6) Uani d . . . 1.0 . .
F F5 0.8285(3) 0.67102(6) 0.05065(13) 0.0551(5) Uani d . . . 1.0 . .
F F7 1.0966(3) 0.54486(6) 0.01035(13) 0.0509(5) Uani d . . . 1.0 . .
F F8 0.8931(3) 0.59060(6) -0.09007(12) 0.0453(5) Uani d . . . 1.0 . .
N N1 1.0776(3) 0.58009(7) 0.45489(16) 0.0242(5) Uani d . . . 1.0 . .
N N2 0.5287(3) 0.70483(7) 0.21400(16) 0.0246(5) Uani d . . . 1.0 . .
C C23A 0.8764(8) 0.5864(2) 0.0951(4) 0.0224(12) Uani d . P . 0.776(14) . .
C C26A 1.0093(9) 0.58615(18) 0.0076(3) 0.0297(12) Uani d . P . 0.776(14) . .
F F3A 0.7434(6) 0.55118(17) 0.0657(4) 0.0318(9) Uani d . P . 0.776(14) . .
F F6A 1.1405(4) 0.62020(17) 0.0194(5) 0.0470(14) Uani d . P . 0.776(14) . .
C C23B 0.936(3) 0.6035(9) 0.0971(17) 0.035(5) Uani d . P . 0.224(14) . .
C C26B 0.908(4) 0.5704(7) 0.0107(12) 0.039(6) Uani d . P . 0.224(14) . .
F F3B 1.1034(16) 0.6326(3) 0.0784(16) 0.040(4) Uani d . P . 0.224(14) . .
F F6B 0.758(2) 0.5412(6) 0.023(2) 0.045(4) Uani d . P . 0.224(14) . .
S S1 0.84455(9) 0.58791(2) 0.59338(5) 0.02774(18) Uani d . . . 1.0 . .
S S2 0.66649(10) 0.76495(2) 0.36091(5) 0.03053(19) Uani d . . . 1.0 . .

loop_
_atom_site_aniso_label
_atom_site_aniso_U_11
_atom_site_aniso_U_22
_atom_site_aniso_U_33
_atom_site_aniso_U_12
_atom_site_aniso_U_13
_atom_site_aniso_U_23
C1 0.0194(14) 0.0384(17) 0.0381(16) 0.0003(11) 0.0070(11) 0.0030(13)
C2 0.0213(13) 0.0266(14) 0.0284(14) -0.0023(10) 0.0062(10) -0.0029(11)
C3 0.0188(13) 0.0253(14) 0.0255(13) 0.0004(10) 0.0027(10) -0.0001(11)
C4 0.0237(13) 0.0204(13) 0.0278(14) -0.0047(10) 0.0091(10) -0.0005(11)
C5 0.0205(13) 0.0220(13) 0.0250(13) -0.0043(10) 0.0057(10) 0.0041(10)
C6 0.0333(15) 0.0296(15) 0.0244(14) 0.0016(11) 0.0094(11) 0.0020(11)
C7 0.0327(15) 0.0329(16) 0.0338(16) 0.0069(12) 0.0052(12) 0.0090(13)
C8 0.0324(15) 0.0325(16) 0.0344(16) 0.0019(12) 0.0007(12) 0.0119(12)
C9 0.0360(16) 0.0351(16) 0.0225(14) -0.0069(12) 0.0022(11) 0.0039(12)
C10 0.0297(14) 0.0280(15) 0.0268(14) -0.0030(11) 0.0058(11) 0.0009(11)
C11 0.0306(16) 0.0423(18) 0.0396(17) -0.0069(13) -0.0071(13) 0.0010(14)
C12 0.0281(14) 0.0314(15) 0.0248(14) -0.0052(11) 0.0035(11) 0.0012(11)
C13 0.0226(13) 0.0289(15) 0.0222(13) 0.0025(11) 0.0028(10) 0.0018(11)
C14 0.0313(14) 0.0238(14) 0.0194(13) -0.0008(11) 0.0060(11) -0.0007(11)
C15 0.0340(15) 0.0210(14) 0.0220(13) 0.0033(11) 0.0100(11) 0.0019(10)
C16 0.0414(17) 0.0282(15) 0.0272(15) 0.0091(12) 0.0009(12) -0.0046(12)
C17 0.0430(18) 0.0360(18) 0.0359(17) 0.0109(13) -0.0013(13) -0.0009(13)
C18 0.0372(16) 0.0303(16) 0.0427(17) 0.0120(13) 0.0133(13) 0.0064(13)
C19 0.0458(18) 0.0229(16) 0.058(2) 0.0059(13) 0.0196(15) -0.0074(14)
C20 0.0398(16) 0.0249(15) 0.0449(17) -0.0005(12) 0.0103(13) -0.0099(13)
C21 0.0146(12) 0.0339(15) 0.0249(13) 0.0010(10) 0.0023(10) -0.0009(11)
C22 0.0186(13) 0.0322(16) 0.0284(14) 0.0044(11) 0.0029(10) 0.0042(11)
C24 0.0257(14) 0.0330(16) 0.0281(14) 0.0084(11) -0.0029(11) -0.0024(12)
C25 0.0163(12) 0.0336(15) 0.0258(14) 0.0026(10) 0.0019(10) 0.0010(11)
F1 0.0515(10) 0.0318(9) 0.0354(9) -0.0020(7) 0.0109(7) -0.0060(7)
F2 0.0211(8) 0.0507(11) 0.0431(10) 0.0019(7) 0.0071(7) -0.0091(8)
F4 0.0318(10) 0.0771(14) 0.0601(12) 0.0151(9) -0.0146(8) -0.0441(10)
F5 0.1027(16) 0.0387(11) 0.0247(9) -0.0025(10) 0.0129(9) 0.0021(8)
F7 0.0710(13) 0.0482(11) 0.0386(10) 0.0319(9) 0.0240(9) 0.0076(8)
F8 0.0632(12) 0.0467(11) 0.0251(9) 0.0135(9) 0.0054(8) 0.0046(7)
N1 0.0225(11) 0.0276(12) 0.0228(11) 0.0002(9) 0.0052(8) 0.0029(9)
N2 0.0245(11) 0.0263(12) 0.0229(11) 0.0042(9) 0.0040(9) -0.0004(9)
C23A 0.020(3) 0.020(3) 0.028(2) -0.0035(18) 0.0066(18) -0.001(2)
C26A 0.031(3) 0.031(3) 0.028(2) 0.004(2) 0.0092(18) 0.0049(17)
F3A 0.0317(14) 0.0288(18) 0.032(2) -0.0110(12) -0.0016(14) -0.0045(14)
F6A 0.0342(14) 0.056(2) 0.052(3) -0.0068(13) 0.0094(14) 0.0188(19)
C23B 0.026(11) 0.045(14) 0.034(9) 0.001(8) 0.005(7) 0.026(9)
C26B 0.056(15) 0.034(10) 0.033(9) 0.019(10) 0.021(8) 0.006(7)
F3B 0.042(5) 0.029(5) 0.049(9) -0.007(4) 0.009(5) 0.000(5)
F6B 0.037(6) 0.037(7) 0.054(11) 0.005(5) -0.008(7) 0.000(7)
S1 0.0238(3) 0.0342(4) 0.0272(4) 0.0000(3) 0.0100(3) 0.0008(3)
S2 0.0384(4) 0.0268(4) 0.0253(4) -0.0044(3) 0.0025(3) -0.0038(3)

loop_
_atom_type_symbol
_atom_type_description
_atom_type_scat_dispersion_real
_atom_type_scat_dispersion_imag
_atom_type_scat_source
C C 0.0033 0.0016 'International Tables Vol C Tables 4.2.6.8 and 6.1.1.4'
H H 0.0000 0.0000 'International Tables Vol C Tables 4.2.6.8 and 6.1.1.4'
N N 0.0061 0.0033 'International Tables Vol C Tables 4.2.6.8 and 6.1.1.4'
F F 0.0171 0.0103 'International Tables Vol C Tables 4.2.6.8 and 6.1.1.4'
S S 0.1246 0.1234 'International Tables Vol C Tables 4.2.6.8 and 6.1.1.4'

loop_
_geom_angle_atom_site_label_1
_geom_angle_atom_site_label_2
_geom_angle_atom_site_label_3
_geom_angle_site_symmetry_1
_geom_angle_site_symmetry_3
_geom_angle
_geom_angle_publ_flag
C3 C2 C1 . . 130.4(2) ?
C3 C2 S1 . . 108.55(18) ?
C1 C2 S1 . . 121.00(19) ?
C2 C3 N1 . . 116.4(2) ?
C2 C3 C21 . . 125.2(2) ?
N1 C3 C21 . . 118.3(2) ?
N1 C4 C5 . . 124.9(2) ?
N1 C4 S1 . . 113.99(18) ?
C5 C4 S1 . . 121.14(18) ?
C6 C5 C10 . . 119.2(2) ?
C6 C5 C4 . . 119.6(2) ?
C10 C5 C4 . . 121.3(2) ?
C7 C6 C5 . . 120.2(2) ?
C8 C7 C6 . . 119.9(3) ?
C7 C8 C9 . . 120.4(2) ?
C10 C9 C8 . . 120.2(3) ?
C9 C10 C5 . . 120.2(3) ?
C13 C12 C11 . . 130.1(3) ?
C13 C12 S2 . . 109.31(19) ?
C11 C12 S2 . . 120.6(2) ?
C12 C13 N2 . . 115.8(2) ?
C12 C13 C25 . . 125.4(2) ?
N2 C13 C25 . . 118.7(2) ?
N2 C14 C15 . . 124.5(2) ?
N2 C14 S2 . . 114.02(19) ?
C15 C14 S2 . . 121.47(19) ?
C16 C15 C20 . . 118.9(2) ?
C16 C15 C14 . . 119.9(2) ?
C20 C15 C14 . . 121.1(2) ?
C17 C16 C15 . . 120.5(3) ?
C16 C17 C18 . . 120.3(3) ?
C19 C18 C17 . . 119.5(3) ?
C18 C19 C20 . . 120.3(3) ?
C19 C20 C15 . . 120.5(3) ?
C25 C21 C3 . . 128.9(2) ?
C25 C21 C22 . . 110.5(2) ?
C3 C21 C22 . . 120.5(2) ?
F1 C22 F2 . . 105.45(19) ?
F1 C22 C21 . . 114.7(2) ?
F2 C22 C21 . . 110.1(2) ?
F1 C22 C23A . . 107.3(3) ?
F2 C22 C23A . . 113.1(3) ?
C21 C22 C23A . . 106.3(3) ?
F1 C22 C23B . . 127.2(10) ?
F2 C22 C23B . . 93.7(9) ?
C21 C22 C23B . . 103.1(9) ?
C23A C22 C23B . . 23.3(8) ?
F5 C24 F4 . . 105.6(2) ?
F5 C24 C23B . . 95.5(9) ?
F4 C24 C23B . . 125.1(11) ?
F5 C24 C25 . . 113.1(2) ?
F4 C24 C25 . . 112.3(2) ?
C23B C24 C25 . . 104.3(8) ?
F5 C24 C23A . . 115.0(3) ?
F4 C24 C23A . . 104.5(3) ?
C23B C24 C23A . . 23.7(9) ?
C25 C24 C23A . . 106.3(3) ?
C21 C25 C13 . . 128.5(2) ?
C21 C25 C24 . . 111.0(2) ?
C13 C25 C24 . . 120.4(2) ?
C26A F7 C26B . . 34.0(8) ?
C26A F8 C26B . . 36.0(10) ?
C4 N1 C3 . . 110.5(2) ?
C14 N2 C13 . . 110.8(2) ?
F3A C23A C26A . . 105.4(5) ?
F3A C23A C22 . . 109.6(4) ?
C26A C23A C22 . . 115.0(4) ?
F3A C23A C24 . . 110.2(4) ?
C26A C23A C24 . . 114.4(5) ?
C22 C23A C24 . . 102.2(3) ?
F7 C26A F6A . . 110.0(4) ?
F7 C26A F8 . . 108.0(3) ?
F6A C26A F8 . . 109.2(3) ?
F7 C26A C23A . . 108.3(5) ?
F6A C26A C23A . . 113.7(6) ?
F8 C26A C23A . . 107.6(5) ?
C26B C23B F3B . . 105.(2) ?
C26B C23B C24 . . 116.(2) ?
F3B C23B C24 . . 109.2(15) ?
C26B C23B C22 . . 111.6(19) ?
F3B C23B C22 . . 110.6(13) ?
C24 C23B C22 . . 104.2(12) ?
F6B C26B F8 . . 114.8(15) ?
F6B C26B C23B . . 109.(3) ?
F8 C26B C23B . . 113.7(19) ?
F6B C26B F7 . . 113.0(12) ?
F8 C26B F7 . . 97.2(12) ?
C23B C26B F7 . . 108.(2) ?
C2 S1 C4 . . 90.52(12) ?
C12 S2 C14 . . 90.01(12) ?

loop_
_geom_bond_atom_site_label_1
_geom_bond_atom_site_label_2
_geom_bond_site_symmetry_2
_geom_bond_distance
_geom_bond_publ_flag
C1 C2 . 1.496(4) ?
C2 C3 . 1.373(3) ?
C2 S1 . 1.717(3) ?
C3 N1 . 1.386(3) ?
C3 C21 . 1.464(3) ?
C4 N1 . 1.308(3) ?
C4 C5 . 1.465(3) ?
C4 S1 . 1.738(2) ?
C5 C6 . 1.394(4) ?
C5 C10 . 1.395(4) ?
C6 C7 . 1.387(4) ?
C7 C8 . 1.379(4) ?
C8 C9 . 1.381(4) ?
C9 C10 . 1.380(4) ?
C11 C12 . 1.513(4) ?
C12 C13 . 1.362(4) ?
C12 S2 . 1.714(3) ?
C13 N2 . 1.385(3) ?
C13 C25 . 1.466(4) ?
C14 N2 . 1.301(3) ?
C14 C15 . 1.473(3) ?
C14 S2 . 1.737(2) ?
C15 C16 . 1.384(4) ?
C15 C20 . 1.388(4) ?
C16 C17 . 1.381(4) ?
C17 C18 . 1.387(4) ?
C18 C19 . 1.375(4) ?
C19 C20 . 1.384(4) ?
C21 C25 . 1.355(4) ?
C21 C22 . 1.498(4) ?
C22 F1 . 1.339(3) ?
C22 F2 . 1.368(3) ?
C22 C23A . 1.547(6) ?
C22 C23B . 1.599(18) ?
C24 F5 . 1.339(3) ?
C24 F4 . 1.344(3) ?
C24 C23B . 1.49(2) ?
C24 C25 . 1.497(4) ?
C24 C23A . 1.581(6) ?
F7 C26A . 1.313(4) ?
F7 C26B . 1.496(19) ?
F8 C26A . 1.344(4) ?
F8 C26B . 1.367(16) ?
C23A F3A . 1.362(9) ?
C23A C26A . 1.542(9) ?
C26A F6A . 1.315(8) ?
C23B C26B . 1.41(4) ?
C23B F3B . 1.47(3) ?
C26B F6B . 1.35(4) ?
